data_7060890
loop_
_publ_author_name
'Adeleke, Adesola A.'
'Islam, Md. Shahidul'
'Olofinsan, Kolawole'
'Salau, Veronica F.'
'Mocktar, Chunderika'
'Omondi, Bernard'

_publ_section_title
;
 Evaluation of substituent bioactivity and anion impact of linear and
 T-shaped silver(i) pyridinyl complexes as potential antiproliferative,
 antioxidant, antimicrobial agents and DNA- and BSA-binders
;
_journal_issue 38
_journal_name_full 'New Journal of Chemistry'
_journal_page_first 17827
_journal_page_last 17846
_journal_paper_doi 10.1039/D1NJ03231C
_journal_volume 45
_journal_year 2021
_chemical_formula_moiety 'C54 H48 Ag2 F6 N8 O6 S2'
_chemical_formula_sum 'C54 H52 Ag2 F6 N8 O6 S2'
_chemical_formula_weight 1302.89
_space_group_crystal_system triclinic
_space_group_IT_number 2
_space_group_name_Hall '-P 1'
_space_group_name_H-M_alt 'P -1'
_atom_sites_solution_hydrogens geom
_audit_creation_date 2019-08-08
_audit_creation_method
;
Olex2 1.2
(compiled 2018.05.29 svn.r3508 for OlexSys, GUI svn.r5506)
;
_audit_update_record
;
2021-02-09 deposited with the CCDC.	2021-08-06 downloaded from the CCDC.
;
_cell_angle_alpha 94.308(5)
_cell_angle_beta 92.163(5)
_cell_angle_gamma 108.886(4)
_cell_formula_units_Z 1
_cell_length_a 8.9646(10)
_cell_length_b 10.5726(11)
_cell_length_c 14.9137(16)
_cell_measurement_reflns_used 9962
_cell_measurement_temperature 293(2)
_cell_measurement_theta_max 28.88
_cell_measurement_theta_min 2.36
_cell_volume 1330.7(3)
_computing_molecular_graphics 'Olex2 (Dolomanov et al., 2009)'
_computing_publication_material 'Olex2 (Dolomanov et al., 2009)'
_computing_structure_refinement 'ShelXL (Sheldrick, 2015)'
_diffrn_ambient_temperature 100.0
_diffrn_measured_fraction_theta_full 0.971
_diffrn_measured_fraction_theta_max 0.968
_diffrn_measurement_device_type 'Bruker APEX-II CCD'
_diffrn_measurement_method '\f and \w scans'
_diffrn_radiation_monochromator graphite
_diffrn_radiation_type MoK\a
_diffrn_radiation_wavelength 0.71073
_diffrn_reflns_av_R_equivalents 0.0264
_diffrn_reflns_av_unetI/netI 0.0302
_diffrn_reflns_Laue_measured_fraction_full 0.971
_diffrn_reflns_Laue_measured_fraction_max 0.968
_diffrn_reflns_limit_h_max 11
_diffrn_reflns_limit_h_min -12
_diffrn_reflns_limit_k_max 14
_diffrn_reflns_limit_k_min -14
_diffrn_reflns_limit_l_max 20
_diffrn_reflns_limit_l_min -20
_diffrn_reflns_number 25477
_diffrn_reflns_point_group_measured_fraction_full 0.971
_diffrn_reflns_point_group_measured_fraction_max 0.968
_diffrn_reflns_theta_full 25.242
_diffrn_reflns_theta_max 28.931
_diffrn_reflns_theta_min 1.372
_diffrn_standards_number 0
_exptl_absorpt_coefficient_mu 0.894
_exptl_absorpt_correction_T_max 0.7458
_exptl_absorpt_correction_T_min 0.6894
_exptl_absorpt_correction_type none
_exptl_absorpt_process_details
;
SADABS-2012/1 (Bruker,2012) was used for absorption correction.
wR2(int) was 0.1550 before and 0.0361 after correction.
The Ratio of minimum to maximum transmission is 0.9244.
The \l/2 correction factor is 0.0015.
;
_exptl_crystal_colour colourless
_exptl_crystal_colour_primary colourless
_exptl_crystal_density_diffrn 1.626
_exptl_crystal_description Block
_exptl_crystal_F_000 660
_exptl_crystal_size_max 0.2
_exptl_crystal_size_mid 0.12
_exptl_crystal_size_min 0.12
_refine_diff_density_max 0.942
_refine_diff_density_min -0.553
_refine_diff_density_rms 0.082
_refine_ls_extinction_method none
_refine_ls_goodness_of_fit_ref 0.968
_refine_ls_hydrogen_treatment constr
_refine_ls_matrix_type full
_refine_ls_number_parameters 354
_refine_ls_number_reflns 6819
_refine_ls_number_restraints 0
_refine_ls_restrained_S_all 0.968
_refine_ls_R_factor_all 0.0354
_refine_ls_R_factor_gt 0.0287
_refine_ls_shift/su_max 5.810
_refine_ls_shift/su_mean 0.046
_refine_ls_structure_factor_coef Fsqd
_refine_ls_weighting_details 'w=1/[\s^2^(Fo^2^)+(0.0325P)^2^+1.6300P] where P=(Fo^2^+2Fc^2^)/3'
_refine_ls_weighting_scheme calc
_refine_ls_wR_factor_gt 0.0652
_refine_ls_wR_factor_ref 0.0709
_reflns_Friedel_coverage 0.000
_reflns_number_gt 6046
_reflns_number_total 6819
_reflns_threshold_expression 'I > 2\s(I)'
_cod_data_source_file d1nj03231c2.cif
_cod_data_source_block Complex_12
_cod_depositor_comments 'Adding full bibliography for 7060889--7060892.cif.'
_cod_database_code 7060890
_shelx_space_group_comment
;
The symmetry employed for this shelxl refinement is uniquely defined
by the following loop, which should always be used as a source of
symmetry information in preference to the above space-group names.
They are only intended as comments.
;

loop_
_space_group_symop_operation_xyz
'x, y, z'
'-x, -y, -z'

loop_
_atom_site_label
_atom_site_type_symbol
_atom_site_fract_x
_atom_site_fract_y
_atom_site_fract_z
_atom_site_U_iso_or_equiv
_atom_site_adp_type
_atom_site_occupancy
_atom_site_site_symmetry_order
_atom_site_calc_flag
_atom_site_refinement_flags_posn
_atom_site_refinement_flags_adp
_atom_site_refinement_flags_occupancy
_atom_site_disorder_assembly
_atom_site_disorder_group
Ag1 Ag 0.37660(2) 0.46015(2) 0.41054(2) 0.01717(5) Uani 1 1 d . . . . .
S1 S 0.74066(6) 0.33673(5) 0.39752(3) 0.01620(10) Uani 1 1 d . . . . .
F1 F 0.84314(18) 0.36567(15) 0.23590(8) 0.0299(3) Uani 1 1 d . . . . .
F2 F 0.95263(18) 0.53652(13) 0.33135(9) 0.0301(3) Uani 1 1 d . . . . .
F3 F 1.01898(16) 0.35920(14) 0.33677(9) 0.0267(3) Uani 1 1 d . . . . .
O1 O 0.62920(19) 0.40388(16) 0.37395(11) 0.0244(3) Uani 1 1 d . . . . .
O2 O 0.81840(19) 0.37863(16) 0.48623(10) 0.0236(3) Uani 1 1 d . . . . .
O3 O 0.6867(2) 0.19464(15) 0.37252(12) 0.0295(4) Uani 1 1 d . . . . .
N1 N 0.4413(2) 0.62821(16) 0.32957(11) 0.0158(3) Uani 1 1 d . . . . .
N2 N 0.2683(2) 0.29222(16) 0.48565(11) 0.0138(3) Uani 1 1 d . . . . .
N3 N -0.0898(2) -0.02146(16) 0.68371(11) 0.0153(3) Uani 1 1 d . . . . .
N4 N 0.6659(2) 0.95172(16) 0.10070(11) 0.0177(4) Uani 1 1 d . . . . .
C2 C 0.5570(3) 0.6416(2) 0.27318(14) 0.0185(4) Uani 1 1 d . . . . .
H2 H 0.611254 0.579953 0.272351 0.022 Uiso 1 1 calc R . . . .
C3 C 0.5994(3) 0.7424(2) 0.21634(14) 0.0186(4) Uani 1 1 d . . . . .
H3 H 0.680607 0.748151 0.178198 0.022 Uiso 1 1 calc R . . . .
C4 C 0.5193(3) 0.8359(2) 0.21650(13) 0.0164(4) Uani 1 1 d . . . . .
C5 C 0.4008(3) 0.8234(2) 0.27594(14) 0.0196(4) Uani 1 1 d . . . . .
H5 H 0.346161 0.884769 0.278873 0.024 Uiso 1 1 calc R . . . .
C6 C 0.3646(3) 0.7188(2) 0.33085(14) 0.0186(4) Uani 1 1 d . . . . .
H6 H 0.284398 0.710937 0.370016 0.022 Uiso 1 1 calc R . . . .
C7 C 0.5586(3) 0.9440(2) 0.15600(14) 0.0195(4) Uani 1 1 d . . . . .
H7 H 0.505469 1.006413 0.158004 0.023 Uiso 1 1 calc R . . . .
C9 C 0.7111(3) 1.05813(19) 0.04447(13) 0.0168(4) Uani 1 1 d . . . . .
C10 C 0.6827(3) 1.1796(2) 0.05942(15) 0.0207(4) Uani 1 1 d . . . . .
H10 H 0.622494 1.192434 0.106513 0.025 Uiso 1 1 calc R . . . .
C11 C 0.7436(3) 1.2811(2) 0.00462(15) 0.0234(5) Uani 1 1 d . . . . .
H11 H 0.723325 1.361540 0.015500 0.028 Uiso 1 1 calc R . . . .
C12 C 0.9060(4) 1.3804(2) -0.12301(16) 0.0357(6) Uani 1 1 d . . . . .
H12A H 0.823971 1.409020 -0.148875 0.054 Uiso 1 1 calc GR . . . .
H12B H 0.960226 1.350895 -0.170294 0.054 Uiso 1 1 calc GR . . . .
H12C H 0.979540 1.454016 -0.085910 0.054 Uiso 1 1 calc GR . . . .
C13 C 0.8602(3) 1.1440(2) -0.08167(15) 0.0291(5) Uani 1 1 d . . . . .
H13 H 0.918602 1.130682 -0.129567 0.035 Uiso 1 1 calc R . . . .
C14 C 0.8005(3) 1.0412(2) -0.02676(15) 0.0249(5) Uani 1 1 d . . . . .
H14 H 0.820375 0.960624 -0.037729 0.030 Uiso 1 1 calc R . . . .
C15 C 0.8977(3) 0.4033(2) 0.32186(13) 0.0169(4) Uani 1 1 d . . . . .
C16 C 0.1316(2) 0.28881(19) 0.52230(13) 0.0150(4) Uani 1 1 d . . . . .
H16 H 0.089184 0.356290 0.511941 0.018 Uiso 1 1 calc R . . . .
C17 C 0.0526(2) 0.18896(19) 0.57449(13) 0.0153(4) Uani 1 1 d . . . . .
H17 H -0.042052 0.188732 0.598045 0.018 Uiso 1 1 calc R . . . .
C18 C 0.1160(2) 0.08876(19) 0.59148(13) 0.0134(4) Uani 1 1 d . . . . .
C19 C 0.2557(2) 0.09019(19) 0.55210(13) 0.0142(4) Uani 1 1 d . . . . .
H19 H 0.299409 0.023014 0.560698 0.017 Uiso 1 1 calc R . . . .
C20 C 0.3275(2) 0.19322(19) 0.50018(13) 0.0149(4) Uani 1 1 d . . . . .
H20 H 0.420487 0.194111 0.474243 0.018 Uiso 1 1 calc R . . . .
C21 C 0.0399(2) -0.01718(18) 0.64933(13) 0.0141(4) Uani 1 1 d . . . . .
H21 H 0.086517 -0.081584 0.660994 0.017 Uiso 1 1 calc R . . . .
C22 C -0.1520(2) -0.12017(18) 0.74424(13) 0.0143(4) Uani 1 1 d . . . . .
C23 C -0.0557(3) -0.1537(2) 0.80744(14) 0.0174(4) Uani 1 1 d . . . . .
H23 H 0.053490 -0.114166 0.808871 0.021 Uiso 1 1 calc R . . . .
C24 C -0.1224(3) -0.2456(2) 0.86802(14) 0.0203(4) Uani 1 1 d . . . . .
H24 H -0.057284 -0.267336 0.909913 0.024 Uiso 1 1 calc R . . . .
C25 C -0.2853(3) -0.3059(2) 0.86723(14) 0.0203(4) Uani 1 1 d . . . . .
C26 C -0.3155(3) -0.1806(2) 0.74215(13) 0.0171(4) Uani 1 1 d . . . . .
H26 H -0.380460 -0.158067 0.700586 0.020 Uiso 1 1 calc R . . . .
C27 C -0.3582(3) -0.3976(2) 0.93764(17) 0.0317(6) Uani 1 1 d . . . . .
H27A H -0.294619 -0.452748 0.949892 0.048 Uiso 1 1 calc GR . . . .
H27B H -0.462688 -0.453645 0.916041 0.048 Uiso 1 1 calc GR . . . .
H27C H -0.363787 -0.344881 0.991916 0.048 Uiso 1 1 calc GR . . . .
C35 C 0.8344(3) 1.2663(2) -0.06641(14) 0.0238(5) Uani 1 1 d . . . . .
C49 C -0.3810(3) -0.2743(2) 0.80215(14) 0.0195(4) Uani 1 1 d . . . . .
H49 H -0.489855 -0.316633 0.799141 0.023 Uiso 1 1 calc R . . . .

loop_
_atom_site_aniso_label
_atom_site_aniso_U_11
_atom_site_aniso_U_22
_atom_site_aniso_U_33
_atom_site_aniso_U_23
_atom_site_aniso_U_13
_atom_site_aniso_U_12
Ag1 0.01666(9) 0.01654(8) 0.01934(8) 0.01085(5) 0.00374(6) 0.00453(6)
S1 0.0127(3) 0.0162(2) 0.0218(2) 0.00729(18) 0.00408(19) 0.00617(18)
F1 0.0336(9) 0.0420(8) 0.0136(6) -0.0008(5) -0.0010(5) 0.0128(6)
F2 0.0392(9) 0.0191(6) 0.0283(7) 0.0047(5) 0.0178(6) 0.0020(6)
F3 0.0177(7) 0.0404(8) 0.0251(7) 0.0022(6) 0.0054(5) 0.0133(6)
O1 0.0182(9) 0.0275(8) 0.0335(9) 0.0083(7) 0.0030(7) 0.0144(7)
O2 0.0213(9) 0.0340(9) 0.0179(7) 0.0101(6) 0.0063(6) 0.0101(7)
O3 0.0236(9) 0.0177(7) 0.0476(11) 0.0069(7) 0.0064(8) 0.0060(6)
N1 0.0160(9) 0.0151(8) 0.0159(8) 0.0053(6) 0.0006(6) 0.0039(6)
N2 0.0147(9) 0.0131(7) 0.0134(8) 0.0035(6) 0.0008(6) 0.0037(6)
N3 0.0172(9) 0.0140(7) 0.0141(8) 0.0040(6) 0.0021(6) 0.0036(6)
N4 0.0222(10) 0.0147(8) 0.0145(8) 0.0046(6) 0.0019(7) 0.0031(7)
C2 0.0204(11) 0.0163(9) 0.0204(10) 0.0049(8) 0.0043(8) 0.0071(8)
C3 0.0212(12) 0.0176(9) 0.0173(10) 0.0050(8) 0.0055(8) 0.0056(8)
C4 0.0158(11) 0.0171(9) 0.0151(9) 0.0062(7) -0.0004(7) 0.0028(7)
C5 0.0203(11) 0.0204(10) 0.0221(10) 0.0104(8) 0.0038(8) 0.0101(8)
C6 0.0167(11) 0.0221(10) 0.0187(10) 0.0091(8) 0.0044(8) 0.0069(8)
C7 0.0216(12) 0.0181(9) 0.0194(10) 0.0087(8) 0.0026(8) 0.0059(8)
C9 0.0179(11) 0.0160(9) 0.0145(9) 0.0055(7) 0.0010(8) 0.0018(8)
C10 0.0224(12) 0.0189(10) 0.0206(10) 0.0056(8) 0.0047(8) 0.0054(8)
C11 0.0253(13) 0.0179(10) 0.0266(11) 0.0076(8) 0.0024(9) 0.0055(9)
C12 0.0492(18) 0.0253(12) 0.0225(12) 0.0111(9) 0.0063(11) -0.0039(11)
C13 0.0410(15) 0.0231(11) 0.0170(10) 0.0029(8) 0.0120(10) 0.0010(10)
C14 0.0353(14) 0.0152(9) 0.0214(11) 0.0016(8) 0.0099(10) 0.0037(9)
C15 0.0175(11) 0.0204(9) 0.0132(9) 0.0017(7) 0.0025(7) 0.0063(8)
C16 0.0175(11) 0.0136(8) 0.0152(9) 0.0034(7) 0.0016(7) 0.0063(7)
C17 0.0138(10) 0.0169(9) 0.0162(9) 0.0029(7) 0.0040(7) 0.0058(7)
C18 0.0138(10) 0.0130(8) 0.0120(9) 0.0022(7) 0.0010(7) 0.0024(7)
C19 0.0150(10) 0.0134(8) 0.0148(9) 0.0032(7) 0.0000(7) 0.0053(7)
C20 0.0147(10) 0.0171(9) 0.0141(9) 0.0039(7) 0.0030(7) 0.0060(7)
C21 0.0169(10) 0.0112(8) 0.0142(9) 0.0039(7) 0.0019(7) 0.0040(7)
C22 0.0176(10) 0.0118(8) 0.0139(9) 0.0029(7) 0.0047(7) 0.0046(7)
C23 0.0163(11) 0.0193(9) 0.0170(9) 0.0040(7) 0.0034(8) 0.0055(8)
C24 0.0237(12) 0.0228(10) 0.0182(10) 0.0064(8) 0.0044(8) 0.0114(9)
C25 0.0280(12) 0.0154(9) 0.0173(10) 0.0047(7) 0.0089(9) 0.0054(8)
C26 0.0187(11) 0.0186(9) 0.0143(9) 0.0013(7) 0.0031(8) 0.0064(8)
C27 0.0333(15) 0.0313(12) 0.0311(13) 0.0176(10) 0.0150(11) 0.0067(10)
C35 0.0288(13) 0.0205(10) 0.0152(10) 0.0064(8) -0.0011(9) -0.0022(9)
C49 0.0173(11) 0.0188(9) 0.0203(10) 0.0022(8) 0.0075(8) 0.0020(8)

loop_
_atom_type_symbol
_atom_type_description
_atom_type_scat_dispersion_real
_atom_type_scat_dispersion_imag
_atom_type_scat_source
C C 0.0033 0.0016 'International Tables Vol C Tables 4.2.6.8 and 6.1.1.4'
H H 0.0000 0.0000 'International Tables Vol C Tables 4.2.6.8 and 6.1.1.4'
Ag Ag -0.8971 1.1015 'International Tables Vol C Tables 4.2.6.8 and 6.1.1.4'
F F 0.0171 0.0103 'International Tables Vol C Tables 4.2.6.8 and 6.1.1.4'
N N 0.0061 0.0033 'International Tables Vol C Tables 4.2.6.8 and 6.1.1.4'
O O 0.0106 0.0060 'International Tables Vol C Tables 4.2.6.8 and 6.1.1.4'
S S 0.1246 0.1234 'International Tables Vol C Tables 4.2.6.8 and 6.1.1.4'

loop_
_geom_angle_atom_site_label_1
_geom_angle_atom_site_label_2
_geom_angle_atom_site_label_3
_geom_angle
_geom_angle_site_symmetry_1
_geom_angle_site_symmetry_3
_geom_angle_publ_flag
O1 Ag1 Ag1 70.48(4) . 2_666 ?
N1 Ag1 Ag1 107.36(5) . 2_666 ?
N1 Ag1 O1 91.46(6) . . ?
N2 Ag1 Ag1 80.43(5) . 2_666 ?
N2 Ag1 O1 98.05(6) . . ?
N2 Ag1 N1 169.39(7) . . ?
O1 S1 C15 102.01(10) . . ?
O2 S1 O1 114.46(10) . . ?
O2 S1 C15 103.91(10) . . ?
O3 S1 O1 114.64(11) . . ?
O3 S1 O2 115.56(10) . . ?
O3 S1 C15 103.92(10) . . ?
S1 O1 Ag1 148.17(10) . . ?
C2 N1 Ag1 119.77(14) . . ?
C2 N1 C6 118.00(17) . . ?
C6 N1 Ag1 122.18(13) . . ?
C16 N2 Ag1 116.56(12) . . ?
C20 N2 Ag1 125.17(13) . . ?
C20 N2 C16 118.25(16) . . ?
C21 N3 C22 117.95(17) . . ?
C7 N4 C9 120.99(18) . . ?
N1 C2 C3 122.97(19) . . ?
C2 C3 C4 119.41(19) . . ?
C3 C4 C7 121.40(19) . . ?
C5 C4 C3 117.71(18) . . ?
C5 C4 C7 120.89(19) . . ?
C6 C5 C4 119.46(19) . . ?
N1 C6 C5 122.44(19) . . ?
N4 C7 C4 119.7(2) . . ?
C10 C9 N4 124.96(18) . . ?
C14 C9 N4 116.15(18) . . ?
C14 C9 C10 118.72(18) . . ?
C11 C10 C9 120.2(2) . . ?
C10 C11 C35 121.8(2) . . ?
C14 C13 C35 121.3(2) . . ?
C13 C14 C9 120.4(2) . . ?
F1 C15 S1 110.33(15) . . ?
F2 C15 S1 111.65(14) . . ?
F2 C15 F1 107.38(16) . . ?
F2 C15 F3 107.80(18) . . ?
F3 C15 S1 111.64(14) . . ?
F3 C15 F1 107.85(16) . . ?
N2 C16 C17 122.43(18) . . ?
C16 C17 C18 119.27(19) . . ?
C17 C18 C19 118.49(17) . . ?
C17 C18 C21 121.53(18) . . ?
C19 C18 C21 119.98(18) . . ?
C20 C19 C18 118.83(18) . . ?
N2 C20 C19 122.67(19) . . ?
N3 C21 C18 120.48(18) . . ?
C23 C22 N3 122.20(19) . . ?
C26 C22 N3 118.15(18) . . ?
C26 C22 C23 119.59(18) . . ?
C24 C23 C22 120.1(2) . . ?
C23 C24 C25 121.0(2) . . ?
C24 C25 C27 120.9(2) . . ?
C24 C25 C49 118.61(18) . . ?
C49 C25 C27 120.4(2) . . ?
C49 C26 C22 119.9(2) . . ?
C11 C35 C12 121.1(2) . . ?
C11 C35 C13 117.57(19) . . ?
C13 C35 C12 121.3(2) . . ?
C26 C49 C25 120.8(2) . . ?

loop_
_geom_bond_atom_site_label_1
_geom_bond_atom_site_label_2
_geom_bond_distance
_geom_bond_site_symmetry_2
_geom_bond_publ_flag
Ag1 Ag1 3.2763(5) 2_666 ?
Ag1 O1 2.5877(16) . ?
Ag1 N1 2.1586(16) . ?
Ag1 N2 2.1483(16) . ?
S1 O1 1.4478(16) . ?
S1 O2 1.4404(17) . ?
S1 O3 1.4359(16) . ?
S1 C15 1.830(2) . ?
F1 C15 1.338(2) . ?
F2 C15 1.327(2) . ?
F3 C15 1.332(2) . ?
N1 C2 1.339(3) . ?
N1 C6 1.347(3) . ?
N2 C16 1.352(3) . ?
N2 C20 1.345(2) . ?
N3 C21 1.278(3) . ?
N3 C22 1.420(2) . ?
N4 C7 1.277(3) . ?
N4 C9 1.416(2) . ?
C2 C3 1.377(3) . ?
C3 C4 1.397(3) . ?
C4 C5 1.389(3) . ?
C4 C7 1.470(3) . ?
C5 C6 1.387(3) . ?
C9 C10 1.392(3) . ?
C9 C14 1.389(3) . ?
C10 C11 1.379(3) . ?
C11 C35 1.390(3) . ?
C12 C35 1.507(3) . ?
C13 C14 1.388(3) . ?
C13 C35 1.390(3) . ?
C16 C17 1.379(3) . ?
C17 C18 1.389(3) . ?
C18 C19 1.399(3) . ?
C18 C21 1.469(2) . ?
C19 C20 1.382(3) . ?
C22 C23 1.395(3) . ?
C22 C26 1.395(3) . ?
C23 C24 1.384(3) . ?
C24 C25 1.391(3) . ?
C25 C27 1.505(3) . ?
C25 C49 1.401(3) . ?
C26 C49 1.387(3) . ?

loop_
_geom_torsion_atom_site_label_1
_geom_torsion_atom_site_label_2
_geom_torsion_atom_site_label_3
_geom_torsion_atom_site_label_4
_geom_torsion
_geom_torsion_site_symmetry_1
_geom_torsion_site_symmetry_2
_geom_torsion_site_symmetry_3
_geom_torsion_site_symmetry_4
_geom_torsion_publ_flag
Ag1 N1 C2 C3 176.76(17) . . . . ?
Ag1 N1 C6 C5 -176.96(17) . . . . ?
Ag1 N2 C16 C17 -177.87(15) . . . . ?
Ag1 N2 C20 C19 177.39(15) . . . . ?
O1 S1 C15 F1 -63.83(16) . . . . ?
O1 S1 C15 F2 55.50(17) . . . . ?
O1 S1 C15 F3 176.25(14) . . . . ?
O2 S1 O1 Ag1 -58.7(2) . . . . ?
O2 S1 C15 F1 176.91(14) . . . . ?
O2 S1 C15 F2 -63.76(17) . . . . ?
O2 S1 C15 F3 56.99(16) . . . . ?
O3 S1 O1 Ag1 78.2(2) . . . . ?
O3 S1 C15 F1 55.63(17) . . . . ?
O3 S1 C15 F2 174.96(16) . . . . ?
O3 S1 C15 F3 -64.29(17) . . . . ?
N1 C2 C3 C4 0.0(3) . . . . ?
N2 C16 C17 C18 0.9(3) . . . . ?
N3 C22 C23 C24 176.72(18) . . . . ?
N3 C22 C26 C49 -177.93(18) . . . . ?
N4 C9 C10 C11 174.5(2) . . . . ?
N4 C9 C14 C13 -175.3(2) . . . . ?
C2 N1 C6 C5 0.4(3) . . . . ?
C2 C3 C4 C5 1.0(3) . . . . ?
C2 C3 C4 C7 -179.0(2) . . . . ?
C3 C4 C5 C6 -1.2(3) . . . . ?
C3 C4 C7 N4 1.4(3) . . . . ?
C4 C5 C6 N1 0.6(3) . . . . ?
C5 C4 C7 N4 -178.6(2) . . . . ?
C6 N1 C2 C3 -0.7(3) . . . . ?
C7 N4 C9 C10 19.3(3) . . . . ?
C7 N4 C9 C14 -165.6(2) . . . . ?
C7 C4 C5 C6 178.7(2) . . . . ?
C9 N4 C7 C4 -177.14(19) . . . . ?
C9 C10 C11 C35 -0.1(4) . . . . ?
C10 C9 C14 C13 0.1(4) . . . . ?
C10 C11 C35 C12 -177.2(2) . . . . ?
C10 C11 C35 C13 1.0(4) . . . . ?
C14 C9 C10 C11 -0.5(3) . . . . ?
C14 C13 C35 C11 -1.4(4) . . . . ?
C14 C13 C35 C12 176.9(2) . . . . ?
C15 S1 O1 Ag1 -170.17(18) . . . . ?
C16 N2 C20 C19 -1.1(3) . . . . ?
C16 C17 C18 C19 -2.3(3) . . . . ?
C16 C17 C18 C21 177.73(18) . . . . ?
C17 C18 C19 C20 1.9(3) . . . . ?
C17 C18 C21 N3 1.8(3) . . . . ?
C18 C19 C20 N2 -0.2(3) . . . . ?
C19 C18 C21 N3 -178.15(19) . . . . ?
C20 N2 C16 C17 0.8(3) . . . . ?
C21 N3 C22 C23 39.4(3) . . . . ?
C21 N3 C22 C26 -143.35(19) . . . . ?
C21 C18 C19 C20 -178.07(18) . . . . ?
C22 N3 C21 C18 -175.53(17) . . . . ?
C22 C23 C24 C25 0.0(3) . . . . ?
C22 C26 C49 C25 2.2(3) . . . . ?
C23 C22 C26 C49 -0.6(3) . . . . ?
C23 C24 C25 C27 -175.2(2) . . . . ?
C23 C24 C25 C49 1.6(3) . . . . ?
C24 C25 C49 C26 -2.7(3) . . . . ?
C26 C22 C23 C24 -0.5(3) . . . . ?
C27 C25 C49 C26 174.2(2) . . . . ?
C35 C13 C14 C9 0.9(4) . . . . ?
